data_7701496
loop_
_publ_author_name
'Yao, Zhi-Yuan'
'Zhang, Guo-Qin'
'Zhang, Jin'
'Liu, Jian-Lan'
'Liu, Longwen'
'Ren, XiaoMing'

_publ_section_title
;
 CsCl-type inorganic cluster-based high-symmetry crystal built from
 {Mo4.55V7.45PO40}10.45&#x2212; with high ratio of vanadium to molybdenum
 and {H2O0.3@K6(H2O)12}6+ clusters exhibiting proton conduction below the
 freezing point of water
;
_journal_name_full 'Dalton Transactions'
_journal_paper_doi 10.1039/C9DT03960K
_journal_year 2019
_chemical_formula_moiety ' H12 Mo4.55 O42 V7.45, O4 P, 12(H2 O), 0.3(O), 6(K) [+ solvent]'
_chemical_formula_sum 'H36 K6 Mo4.55 O58.28 P V7.45'
_chemical_formula_weight 2050.37
_space_group_crystal_system cubic
_space_group_IT_number 221
_space_group_name_Hall '-P 4 2 3'
_space_group_name_H-M_alt 'P m -3 m'
_atom_sites_solution_hydrogens difmap
_audit_creation_method SHELXL-2018/3
_audit_update_record
;
2019-10-27 deposited with the CCDC.	2019-11-04 downloaded from the CCDC.
;
_cell_angle_alpha 90
_cell_angle_beta 90
_cell_angle_gamma 90
_cell_formula_units_Z 1
_cell_length_a 10.6513(5)
_cell_length_b 10.6513(5)
_cell_length_c 10.6513(5)
_cell_measurement_reflns_used 6692
_cell_measurement_temperature 296(2)
_cell_measurement_theta_max 27.1460
_cell_measurement_theta_min 3.3130
_cell_volume 1208.39(10)
_computing_structure_refinement 'SHELXL-2018/3 (Sheldrick, 2018)'
_diffrn_ambient_temperature 296(2)
_diffrn_measured_fraction_theta_full 0.993
_diffrn_measured_fraction_theta_max 0.994
_diffrn_measurement_device_type 'CCD area detector'
_diffrn_measurement_method 'phi and omega scans'
_diffrn_radiation_type MoK\a
_diffrn_radiation_wavelength 0.71073
_diffrn_reflns_av_R_equivalents 0.0383
_diffrn_reflns_av_unetI/netI 0.0078
_diffrn_reflns_Laue_measured_fraction_full 0.993
_diffrn_reflns_Laue_measured_fraction_max 0.994
_diffrn_reflns_limit_h_max 13
_diffrn_reflns_limit_h_min -13
_diffrn_reflns_limit_k_max 13
_diffrn_reflns_limit_k_min -13
_diffrn_reflns_limit_l_max 13
_diffrn_reflns_limit_l_min -13
_diffrn_reflns_number 16220
_diffrn_reflns_point_group_measured_fraction_full 0.993
_diffrn_reflns_point_group_measured_fraction_max 0.994
_diffrn_reflns_theta_full 25.242
_diffrn_reflns_theta_max 27.536
_diffrn_reflns_theta_min 3.313
_exptl_absorpt_coefficient_mu 3.200
_exptl_absorpt_correction_T_max 0.765
_exptl_absorpt_correction_T_min 0.682
_exptl_absorpt_correction_type multi-scan
_exptl_absorpt_process_details sadabs
_exptl_crystal_colour red
_exptl_crystal_density_diffrn 2.818
_exptl_crystal_description block
_exptl_crystal_F_000 994
_exptl_crystal_size_max 0.050
_exptl_crystal_size_mid 0.050
_exptl_crystal_size_min 0.040
_refine_diff_density_max 0.884
_refine_diff_density_min -2.013
_refine_diff_density_rms 0.274
_refine_ls_extinction_method none
_refine_ls_goodness_of_fit_ref 1.066
_refine_ls_hydrogen_treatment constr
_refine_ls_matrix_type full
_refine_ls_number_parameters 31
_refine_ls_number_reflns 328
_refine_ls_number_restraints 0
_refine_ls_restrained_S_all 1.066
_refine_ls_R_factor_all 0.0790
_refine_ls_R_factor_gt 0.0754
_refine_ls_shift/su_max 0.000
_refine_ls_shift/su_mean 0.000
_refine_ls_structure_factor_coef Fsqd
_refine_ls_weighting_details 'w=1/[\s^2^(Fo^2^)+(0.1095P)^2^+45.8405P] where P=(Fo^2^+2Fc^2^)/3'
_refine_ls_weighting_scheme calc
_refine_ls_wR_factor_gt 0.2399
_refine_ls_wR_factor_ref 0.2424
_reflns_Friedel_coverage 0.000
_reflns_number_gt 302
_reflns_number_total 328
_reflns_threshold_expression 'I > 2\s(I)'
_cod_data_source_file c9dt03960k2.cif
_cod_data_source_block 1_sq
_cod_original_cell_volume 1208.39(17)
_cod_database_code 7701496
_shelx_shelxl_version_number 2018/3
_shelx_space_group_comment
;
The symmetry employed for this shelxl refinement is uniquely defined
by the following loop, which should always be used as a source of
symmetry information in preference to the above space-group names.
They are only intended as comments.
;
_shelx_estimated_absorpt_t_min 0.856
_shelx_estimated_absorpt_t_max 0.883

loop_
_space_group_symop_operation_xyz
'x, y, z'
'-x, -y, z'
'-x, y, -z'
'x, -y, -z'
'z, x, y'
'z, -x, -y'
'-z, -x, y'
'-z, x, -y'
'y, z, x'
'-y, z, -x'
'y, -z, -x'
'-y, -z, x'
'y, x, -z'
'-y, -x, -z'
'y, -x, z'
'-y, x, z'
'x, z, -y'
'-x, z, y'
'-x, -z, -y'
'x, -z, y'
'z, y, -x'
'z, -y, x'
'-z, y, x'
'-z, -y, -x'
'-x, -y, -z'
'x, y, -z'
'x, -y, z'
'-x, y, z'
'-z, -x, -y'
'-z, x, y'
'z, x, -y'
'z, -x, y'
'-y, -z, -x'
'y, -z, x'
'-y, z, x'
'y, z, -x'
'-y, -x, z'
'y, x, z'
'-y, x, -z'
'y, -x, -z'
'-x, -z, y'
'x, -z, -y'
'x, z, y'
'-x, z, -y'
'-z, -y, x'
'-z, y, -x'
'z, -y, -x'
'z, y, x'

loop_
_atom_site_label
_atom_site_type_symbol
_atom_site_fract_x
_atom_site_fract_y
_atom_site_fract_z
_atom_site_U_iso_or_equiv
_atom_site_adp_type
_atom_site_occupancy
_atom_site_site_symmetry_order
_atom_site_calc_flag
_atom_site_refinement_flags_posn
_atom_site_refinement_flags_adp
_atom_site_refinement_flags_occupancy
Mo1 Mo 0.23359(14) 0.000000 0.23359(14) 0.0257(8) Uani 0.3792 4 d S T P
V1 V 0.23359(14) 0.000000 0.23359(14) 0.0257(8) Uani 0.6208 4 d S T P
K1 K 0.500000 0.1527(19) 0.500000 0.116(6) Uani 1 8 d S T P
P1 P 0.000000 0.000000 0.000000 0.014(3) Uani 1 48 d S T P
O1 O 0.0852(14) -0.0852(14) 0.0852(14) 0.014(5) Uani 0.5 6 d S T P
O2 O 0.2987(11) 0.1239(8) 0.1239(8) 0.055(3) Uani 1 2 d S T P
O3 O 0.3398(8) 0.000000 0.3398(8) 0.039(3) Uani 1 4 d S T P
O4 O 0.2613(14) 0.2613(14) 0.500000 0.067(6) Uani 1 4 d S T P
H4A H 0.261728 0.327920 0.546010 0.101 Uiso 0.25 1 d R U P
H4B H 0.241249 0.282910 0.425440 0.101 Uiso 0.25 1 d R U P
O5 O 0.500000 0.500000 0.500000 0.05(8) Uani 0.3(2) 48 d S T P
O6 O 0.352(3) 0.000000 0.000000 0.076(9) Uani 1 8 d S T P
H6A H 0.328789 0.054020 0.054020 0.113 Uiso 0.25 2 d R U P
H6B H 0.385969 0.037120 -0.061860 0.113 Uiso 0.125 1 d R U P

loop_
_atom_site_aniso_label
_atom_site_aniso_U_11
_atom_site_aniso_U_22
_atom_site_aniso_U_33
_atom_site_aniso_U_23
_atom_site_aniso_U_13
_atom_site_aniso_U_12
Mo1 0.0216(9) 0.0338(13) 0.0216(9) 0.000 -0.0089(8) 0.000
V1 0.0216(9) 0.0338(13) 0.0216(9) 0.000 -0.0089(8) 0.000
K1 0.061(4) 0.225(19) 0.061(4) 0.000 0.000 0.000
P1 0.014(3) 0.014(3) 0.014(3) 0.000 0.000 0.000
O1 0.014(5) 0.014(5) 0.014(5) -0.001(6) 0.001(6) -0.001(6)
O2 0.060(7) 0.053(4) 0.053(4) 0.030(5) 0.038(4) 0.038(4)
O3 0.032(4) 0.052(8) 0.032(4) 0.000 -0.012(6) 0.000
O4 0.070(8) 0.070(8) 0.062(11) 0.000 0.000 0.017(10)
O5 0.05(8) 0.05(8) 0.05(8) 0.000 0.000 0.000
O6 0.041(15) 0.093(14) 0.093(14) 0.000 0.000 0.000

loop_
_atom_type_symbol
_atom_type_description
_atom_type_scat_dispersion_real
_atom_type_scat_dispersion_imag
_atom_type_scat_source
H H 0.0000 0.0000 'International Tables Vol C Tables 4.2.6.8 and 6.1.1.4'
O O 0.0106 0.0060 'International Tables Vol C Tables 4.2.6.8 and 6.1.1.4'
P P 0.1023 0.0942 'International Tables Vol C Tables 4.2.6.8 and 6.1.1.4'
K K 0.2009 0.2494 'International Tables Vol C Tables 4.2.6.8 and 6.1.1.4'
V V 0.3005 0.5294 'International Tables Vol C Tables 4.2.6.8 and 6.1.1.4'
Mo Mo -1.6832 0.6857 'International Tables Vol C Tables 4.2.6.8 and 6.1.1.4'

loop_
_geom_angle_atom_site_label_1
_geom_angle_atom_site_label_2
_geom_angle_atom_site_label_3
_geom_angle
_geom_angle_site_symmetry_1
_geom_angle_site_symmetry_3
O3 Mo1 O2 100.2(4) . 34
O3 Mo1 O2 100.2(4) . 27
O2 Mo1 O2 88.1(5) 34 27
O3 Mo1 O2 100.2(4) . 9
O2 Mo1 O2 88.3(6) 34 9
O2 Mo1 O2 159.6(8) 27 9
O3 Mo1 O2 100.2(4) . .
O2 Mo1 O2 159.6(8) 34 .
O2 Mo1 O2 88.3(6) 27 .
O2 Mo1 O2 88.1(5) 9 .
O3 Mo1 O1 157.9(5) . 27
O2 Mo1 O1 95.6(6) 34 27
O2 Mo1 O1 95.6(6) 27 27
O2 Mo1 O1 64.8(5) 9 27
O2 Mo1 O1 64.8(5) . 27
O3 Mo1 O1 157.9(5) . .
O2 Mo1 O1 64.8(5) 34 .
O2 Mo1 O1 64.8(5) 27 .
O2 Mo1 O1 95.6(6) 9 .
O2 Mo1 O1 95.6(6) . .
O1 Mo1 O1 44.2(10) 27 .
O4 K1 O4 80.1(4) 31_556 3_656
O4 K1 O4 131.1(11) 31_556 5
O4 K1 O4 80.1(4) 3_656 5
O4 K1 O4 80.1(4) 31_556 .
O4 K1 O4 131.1(11) 3_656 .
O4 K1 O4 80.1(4) 5 .
O4 K1 O3 72.4(3) 31_556 25_656
O4 K1 O3 72.4(3) 3_656 25_656
O4 K1 O3 139.9(2) 5 25_656
O4 K1 O3 139.9(2) . 25_656
O4 K1 O3 139.9(2) 31_556 2_655
O4 K1 O3 72.4(3) 3_656 2_655
O4 K1 O3 72.4(3) 5 2_655
O4 K1 O3 139.9(2) . 2_655
O3 K1 O3 71.8(4) 25_656 2_655
O4 K1 O3 72.4(3) 31_556 26_556
O4 K1 O3 139.9(2) 3_656 26_556
O4 K1 O3 139.9(2) 5 26_556
O4 K1 O3 72.4(3) . 26_556
O3 K1 O3 71.8(4) 25_656 26_556
O3 K1 O3 112.0(7) 2_655 26_556
O4 K1 O3 139.9(2) 31_556 .
O4 K1 O3 139.9(2) 3_656 .
O4 K1 O3 72.4(3) 5 .
O4 K1 O3 72.4(3) . .
O3 K1 O3 112.0(7) 25_656 .
O3 K1 O3 71.8(4) 2_655 .
O3 K1 O3 71.8(4) 26_556 .
O4 K1 K1 114.5(5) 31_556 25_656
O4 K1 K1 114.5(5) 3_656 25_656
O4 K1 K1 114.5(5) 5 25_656
O4 K1 K1 114.5(5) . 25_656
O3 K1 K1 56.0(4) 25_656 25_656
O3 K1 K1 56.0(4) 2_655 25_656
O3 K1 K1 56.0(4) 26_556 25_656
O3 K1 K1 56.0(4) . 25_656
O1 P1 O1 70.529(1) . 27
O1 P1 O1 109.471(1) . 3
O1 P1 O1 180(3) 27 3
O1 P1 O1 70.529(1) . 28
O1 P1 O1 109.471(1) 27 28
O1 P1 O1 70.529(1) 3 28
O1 P1 O1 70.529(1) . 26
O1 P1 O1 109.471(2) 27 26
O1 P1 O1 70.529(2) 3 26
O1 P1 O1 109.471(1) 28 26
O1 P1 O1 109.471(1) . 2
O1 P1 O1 70.529(2) 27 2
O1 P1 O1 109.471(2) 3 2
O1 P1 O1 70.529(1) 28 2
O1 P1 O1 180(3) 26 2
O1 P1 O1 180(3) . 25
O1 P1 O1 109.471(1) 27 25
O1 P1 O1 70.529(1) 3 25
O1 P1 O1 109.471(1) 28 25
O1 P1 O1 109.471(1) 26 25
O1 P1 O1 70.529(1) 2 25
O1 P1 O1 109.471(1) . 4
O1 P1 O1 70.529(1) 27 4
O1 P1 O1 109.471(1) 3 4
O1 P1 O1 180(3) 28 4
O1 P1 O1 70.5 26 4
O1 P1 O1 109.471(1) 2 4
O1 P1 O1 70.529(1) 25 4
P1 O1 O1 54.736(1) . 28
P1 O1 O1 54.736(1) . 27
O1 O1 O1 90.001(1) 28 27
P1 O1 O1 54.736(1) . 26
O1 O1 O1 90.0 28 26
O1 O1 O1 90.001(1) 27 26
P1 O1 Mo1 122.6(5) . .
O1 O1 Mo1 130.93(18) 28 .
O1 O1 Mo1 67.9(5) 27 .
O1 O1 Mo1 130.93(18) 26 .
P1 O1 Mo1 122.6(5) . 34
O1 O1 Mo1 67.9(5) 28 34
O1 O1 Mo1 130.93(18) 27 34
O1 O1 Mo1 130.93(18) 26 34
Mo1 O1 Mo1 93.7(7) . 34
P1 O1 Mo1 122.6(5) . 6
O1 O1 Mo1 130.93(18) 28 6
O1 O1 Mo1 130.93(18) 27 6
O1 O1 Mo1 67.9(5) 26 6
Mo1 O1 Mo1 93.7(7) . 6
Mo1 O1 Mo1 93.7(7) 34 6
Mo1 O2 Mo1 136.5(7) . 5
Mo1 O3 K1 146.0(4) . .
Mo1 O3 K1 146.0(4) . 25_656
K1 O3 K1 68.0(7) . 25_656
K1 O4 K1 138.9(11) 9 .

loop_
_geom_bond_atom_site_label_1
_geom_bond_atom_site_label_2
_geom_bond_distance
_geom_bond_site_symmetry_2
Mo1 O3 1.599(13) .
Mo1 O2 1.894(5) 34
Mo1 O2 1.894(5) 27
Mo1 O2 1.894(5) 9
Mo1 O2 1.894(5) .
Mo1 O1 2.412(14) 27
Mo1 O1 2.412(14) .
K1 O4 2.793(12) 31_556
K1 O4 2.793(12) 3_656
K1 O4 2.793(12) 5
K1 O4 2.793(12) .
K1 O3 2.911(15) 25_656
K1 O3 2.911(15) 2_655
K1 O3 2.911(15) 26_556
K1 O3 2.911(15) .
K1 K1 3.25(4) 25_656
P1 O1 1.57(3) .
P1 O1 1.57(3) 27
P1 O1 1.57(3) 3
P1 O1 1.57(3) 28
P1 O1 1.57(3) 26
P1 O1 1.57(3) 2
P1 O1 1.57(3) 25
P1 O1 1.57(3) 4
O1 O1 1.82(3) 28
O1 O1 1.82(3) 27
O1 O1 1.82(3) 26
